data_4325701
loop_
_publ_author_name
'Jorge Caballo'
'Mar\'ia Garc\'ia-Castro'
'Avelino Mart\'in'
'Miguel Mena'
'Adri\'an P\'erez-Redondo'
'Carlos Y\'elamos'

_publ_section_title
;
 Molecular Nitrides with Titanium and Rare-Earth Metals
;
_journal_name_full 'Inorganic Chemistry'
_journal_page_first 6798
_journal_page_last 6808
_journal_paper_doi 10.1021/ic2008683
_journal_volume 50
_journal_year 2011
_chemical_compound_source 'synthesis as described'
_chemical_formula_moiety 'C60 H93 La1 N8 Ti6'
_chemical_formula_sum 'C60 H93 La N8 Ti6'
_chemical_formula_weight 1352.73
_chemical_name_systematic
;
 ?
;
_space_group_IT_number 15
_symmetry_cell_setting monoclinic
_symmetry_Int_Tables_number 15
_symmetry_space_group_name_Hall '-C 2yc'
_symmetry_space_group_name_H-M 'C 1 2/c 1'
_atom_sites_solution_hydrogens geom
_atom_sites_solution_primary direct
_atom_sites_solution_secondary difmap
_audit_conform_dict_location ftp://ftp.iucr.org/pub/cif_core.dic
_audit_conform_dict_name cif_core.dic
_audit_conform_dict_version 2.2
_audit_creation_date 2008-02-22T12:46:25-00:00
_audit_creation_method 'WinGX routine CIF_UPDATE'
_cell_angle_alpha 90
_cell_angle_beta 106.13(2)
_cell_angle_gamma 90
_cell_formula_units_Z 4
_cell_length_a 27.961(6)
_cell_length_b 11.5876(11)
_cell_length_c 20.911(5)
_cell_measurement_reflns_used 206
_cell_measurement_temperature 200(2)
_cell_measurement_theta_max 22
_cell_measurement_theta_min 3
_cell_measurement_wavelength 0.71073
_cell_volume 6508(2)
_computing_cell_refinement 'Dirax/lsq (Duisenberg & Schreurs, 1989-2000)'
_computing_data_collection 'Collect (Bruker AXS BV, 1997-2004)'
_computing_data_reduction 'EvalCCD (Duisenberg & Schreurs 1990-2000)'
_computing_molecular_graphics 'Ortep-3 for Windows (Farrugia, 1997)'
_computing_publication_material 'WinGX publication routines (Farrugia, 1999)'
_computing_structure_refinement 'SHELXL-97 (Sheldrick, 1997)'
_computing_structure_solution 'SHELXS-86 (Sheldrick, 1986)'
_diffrn_ambient_temperature 200(2)
_diffrn_detector 'CCD plate'
_diffrn_detector_area_resol_mean 9
_diffrn_measured_fraction_theta_full 0.988
_diffrn_measured_fraction_theta_max 0.988
_diffrn_measurement_device '95mm CCD camera on \k-goniostat'
_diffrn_measurement_device_type KappaCCD
_diffrn_measurement_method 'CCD rotation images, thick slices'
_diffrn_orient_matrix_type X=UH
_diffrn_orient_matrix_UB_11 0.01
_diffrn_orient_matrix_UB_12 0
_diffrn_orient_matrix_UB_13 0
_diffrn_orient_matrix_UB_21 0
_diffrn_orient_matrix_UB_22 0.01
_diffrn_orient_matrix_UB_23 0
_diffrn_orient_matrix_UB_31 0
_diffrn_orient_matrix_UB_32 0
_diffrn_orient_matrix_UB_33 0.01
_diffrn_radiation_monochromator graphite
_diffrn_radiation_probe x-ray
_diffrn_radiation_type MoK\a
_diffrn_radiation_wavelength 0.71073
_diffrn_reflns_av_R_equivalents 0.0587
_diffrn_reflns_av_unetI/netI 0.0814
_diffrn_reflns_limit_h_max 34
_diffrn_reflns_limit_h_min -36
_diffrn_reflns_limit_k_max 15
_diffrn_reflns_limit_k_min -15
_diffrn_reflns_limit_l_max 27
_diffrn_reflns_limit_l_min 0
_diffrn_reflns_number 67603
_diffrn_reflns_reduction_process
;
 Scaled and merged with SORTAV
 R.H. Blessing, (1987) Cryst. Rev. 1, 3-58
 R.H. Blessing, (1989) J. Appl. Cryst. 22, 396-397
;
_diffrn_reflns_theta_full 27.51
_diffrn_reflns_theta_max 27.51
_diffrn_reflns_theta_min 5.04
_diffrn_source 'Enraf Nonius FR590'
_exptl_absorpt_coefficient_mu 1.381
_exptl_absorpt_correction_T_max 0.785
_exptl_absorpt_correction_T_min 0.73
_exptl_absorpt_correction_type multi-scan
_exptl_absorpt_process_details
;
 R.H. Blessing, Acta Cryst. (1995), A51, 33-38
;
_exptl_crystal_colour red
_exptl_crystal_density_diffrn 1.38
_exptl_crystal_description prism
_exptl_crystal_F_000 2792
_exptl_crystal_size_max 0.31
_exptl_crystal_size_mid 0.19
_exptl_crystal_size_min 0.13
_refine_diff_density_max 1.027
_refine_diff_density_min -0.571
_refine_diff_density_rms 0.124
_refine_ls_extinction_coef 0.0054(2)
_refine_ls_extinction_expression Fc^*^=kFc[1+0.001xFc^2^\l^3^/sin(2\q)]^-1/4^
_refine_ls_extinction_method SHELXL
_refine_ls_goodness_of_fit_ref 1.046
_refine_ls_hydrogen_treatment constr
_refine_ls_matrix_type full
_refine_ls_number_parameters 356
_refine_ls_number_reflns 7396
_refine_ls_number_restraints 0
_refine_ls_restrained_S_all 1.046
_refine_ls_R_factor_all 0.1003
_refine_ls_R_factor_gt 0.0558
_refine_ls_shift/su_max 0.025
_refine_ls_shift/su_mean 0
_refine_ls_structure_factor_coef Fsqd
_refine_ls_weighting_details 'calc w=1/[\s^2^(Fo^2^)+(0.0680P)^2^+11.6881P] where P=(Fo^2^+2Fc^2^)/3'
_refine_ls_weighting_scheme calc
_refine_ls_wR_factor_gt 0.1245
_refine_ls_wR_factor_ref 0.1422
_reflns_number_gt 4911
_reflns_number_total 7396
_reflns_threshold_expression >2sigma(I)
_cod_data_source_file ic2008683_si_002_5.cif
_cod_data_source_block 15
_cod_original_cell_volume 6509(2)
_cod_original_sg_symbol_H-M 'C 2/c'
_cod_original_formula_sum 'C60 H93 La1 N8 Ti6'
_cod_database_code 4325701

loop_
_symmetry_equiv_pos_as_xyz
'x, y, z'
'-x, y, -z+1/2'
'x+1/2, y+1/2, z'
'-x+1/2, y+1/2, -z+1/2'
'-x, -y, -z'
'x, -y, z-1/2'
'-x+1/2, -y+1/2, -z'
'x+1/2, -y+1/2, z-1/2'

loop_
_atom_site_label
_atom_site_type_symbol
_atom_site_fract_x
_atom_site_fract_y
_atom_site_fract_z
_atom_site_U_iso_or_equiv
_atom_site_adp_type
_atom_site_occupancy
_atom_site_symmetry_multiplicity
_atom_site_calc_flag
_atom_site_refinement_flags
C11 C 0.38194(18) 0.1955(4) 0.2611(2) 0.0324(11) Uani 1 1 d .
C12 C 0.38167(17) 0.0796(4) 0.2361(2) 0.0300(10) Uani 1 1 d .
C13 C 0.33075(17) 0.0434(4) 0.2119(2) 0.0280(10) Uani 1 1 d .
C14 C 0.29971(17) 0.1362(4) 0.2208(2) 0.0302(10) Uani 1 1 d .
C15 C 0.33103(19) 0.2300(4) 0.2512(2) 0.0338(11) Uani 1 1 d .
C16 C 0.4274(2) 0.2658(5) 0.2941(3) 0.0512(15) Uani 1 1 d .
H16A H 0.4202 0.3478 0.2847 0.077 Uiso 1 1 calc R
H16B H 0.4551 0.2423 0.2767 0.077 Uiso 1 1 calc R
H16C H 0.4365 0.253 0.3423 0.077 Uiso 1 1 calc R
C17 C 0.4264(2) 0.0064(5) 0.2382(3) 0.0436(13) Uani 1 1 d .
H17A H 0.4165 -0.0583 0.2072 0.065 Uiso 1 1 calc R
H17B H 0.4404 -0.0232 0.2834 0.065 Uiso 1 1 calc R
H17C H 0.4514 0.0531 0.2253 0.065 Uiso 1 1 calc R
C18 C 0.3144(2) -0.0753(4) 0.1850(2) 0.0380(12) Uani 1 1 d .
H18A H 0.3353 -0.1014 0.1572 0.057 Uiso 1 1 calc R
H18B H 0.2795 -0.0724 0.1581 0.057 Uiso 1 1 calc R
H18C H 0.3176 -0.1291 0.2221 0.057 Uiso 1 1 calc R
C19 C 0.24338(19) 0.1373(5) 0.2026(3) 0.0485(14) Uani 1 1 d .
H19A H 0.2314 0.2168 0.1938 0.073 Uiso 1 1 calc R
H19B H 0.2323 0.1056 0.2395 0.073 Uiso 1 1 calc R
H19C H 0.23 0.0902 0.1627 0.073 Uiso 1 1 calc R
C20 C 0.3132(2) 0.3431(5) 0.2728(3) 0.0510(15) Uani 1 1 d .
H20A H 0.3395 0.4011 0.2788 0.076 Uiso 1 1 calc R
H20B H 0.3048 0.3319 0.3149 0.076 Uiso 1 1 calc R
H20C H 0.2836 0.3694 0.2386 0.076 Uiso 1 1 calc R
C21 C 0.3897(2) 0.5700(4) 0.1332(2) 0.0371(11) Uani 1 1 d .
C22 C 0.42041(16) 0.5464(4) 0.0911(2) 0.0325(11) Uani 1 1 d .
C23 C 0.39075(18) 0.5586(4) 0.0244(2) 0.0330(11) Uani 1 1 d .
C24 C 0.34165(17) 0.5894(4) 0.0260(3) 0.0333(11) Uani 1 1 d .
C25 C 0.34097(19) 0.5970(4) 0.0927(3) 0.0362(11) Uani 1 1 d .
C26 C 0.4072(3) 0.5751(6) 0.2081(3) 0.073(2) Uani 1 1 d .
H26A H 0.3793 0.5589 0.2264 0.109 Uiso 1 1 calc R
H26B H 0.4204 0.6523 0.2221 0.109 Uiso 1 1 calc R
H26C H 0.4335 0.5176 0.2245 0.109 Uiso 1 1 calc R
C27 C 0.47554(19) 0.5174(5) 0.1141(3) 0.0579(17) Uani 1 1 d .
H27A H 0.4847 0.4725 0.0796 0.087 Uiso 1 1 calc R
H27B H 0.4825 0.4721 0.1552 0.087 Uiso 1 1 calc R
H27C H 0.495 0.5889 0.1223 0.087 Uiso 1 1 calc R
C28 C 0.4071(3) 0.5470(5) -0.0387(3) 0.0582(17) Uani 1 1 d .
H28A H 0.3808 0.5091 -0.0732 0.087 Uiso 1 1 calc R
H28B H 0.4376 0.5007 -0.0295 0.087 Uiso 1 1 calc R
H28C H 0.4135 0.6238 -0.0541 0.087 Uiso 1 1 calc R
C29 C 0.2976(2) 0.6114(5) -0.0346(3) 0.0626(19) Uani 1 1 d .
H29A H 0.3013 0.5649 -0.0721 0.094 Uiso 1 1 calc R
H29B H 0.2966 0.6934 -0.0465 0.094 Uiso 1 1 calc R
H29C H 0.2667 0.5901 -0.0243 0.094 Uiso 1 1 calc R
C30 C 0.2965(3) 0.6305(5) 0.1172(4) 0.073(2) Uani 1 1 d .
H30A H 0.2983 0.59 0.1589 0.11 Uiso 1 1 calc R
H30B H 0.2657 0.6092 0.0836 0.11 Uiso 1 1 calc R
H30C H 0.2969 0.714 0.1248 0.11 Uiso 1 1 calc R
C31 C 0.44243(16) 0.0508(4) 0.0281(2) 0.0268(9) Uani 1 1 d .
C32 C 0.39830(17) -0.0119(4) -0.0048(2) 0.0330(11) Uani 1 1 d .
C33 C 0.37503(17) 0.0471(4) -0.0656(2) 0.0336(11) Uani 1 1 d .
C34 C 0.40443(17) 0.1446(4) -0.0706(2) 0.0321(11) Uani 1 1 d .
C35 C 0.44609(16) 0.1477(4) -0.0119(2) 0.0284(10) Uani 1 1 d .
C36 C 0.48029(19) 0.0202(5) 0.0924(2) 0.0392(12) Uani 1 1 d .
H36A H 0.4726 -0.0561 0.1072 0.059 Uiso 1 1 calc R
H36B H 0.4794 0.0777 0.1263 0.059 Uiso 1 1 calc R
H36C H 0.5136 0.0189 0.0855 0.059 Uiso 1 1 calc R
C37 C 0.3804(2) -0.1225(5) 0.0187(3) 0.0503(15) Uani 1 1 d .
H37A H 0.3978 -0.1347 0.0658 0.075 Uiso 1 1 calc R
H37B H 0.3873 -0.1871 -0.0076 0.075 Uiso 1 1 calc R
H37C H 0.3445 -0.1175 0.0131 0.075 Uiso 1 1 calc R
C38 C 0.3281(2) 0.0096(6) -0.1168(3) 0.0537(16) Uani 1 1 d .
H38A H 0.3132 -0.0554 -0.0994 0.081 Uiso 1 1 calc R
H38B H 0.3362 -0.0142 -0.1576 0.081 Uiso 1 1 calc R
H38C H 0.3045 0.0741 -0.1269 0.081 Uiso 1 1 calc R
C39 C 0.3951(2) 0.2265(5) -0.1291(3) 0.0498(14) Uani 1 1 d .
H39A H 0.4103 0.3015 -0.1139 0.075 Uiso 1 1 calc R
H39B H 0.3592 0.2363 -0.1485 0.075 Uiso 1 1 calc R
H39C H 0.4099 0.1948 -0.1627 0.075 Uiso 1 1 calc R
C40 C 0.48794(19) 0.2340(5) 0.0029(3) 0.0435(13) Uani 1 1 d .
H40A H 0.4793 0.2982 -0.0287 0.065 Uiso 1 1 calc R
H40B H 0.5184 0.1966 -0.0013 0.065 Uiso 1 1 calc R
H40C H 0.4935 0.2632 0.0483 0.065 Uiso 1 1 calc R
La1 La 0.25 0.25 0 0.03434(16) Uani 1 2 d S
N1 N 0.39616(13) 0.2608(3) 0.10761(17) 0.0243(8) Uani 1 1 d .
N12 N 0.30585(12) 0.3409(3) 0.10802(17) 0.0237(8) Uani 1 1 d .
H12 H 0.2767 0.3681 0.109 0.028 Uiso 0.5 1 calc PR
N13 N 0.32083(13) 0.1096(3) 0.06135(17) 0.0237(8) Uani 1 1 d .
H13 H 0.297 0.0584 0.0469 0.028 Uiso 0.5 1 calc PR
N23 N 0.33615(13) 0.3130(3) -0.01372(17) 0.0257(8) Uani 1 1 d .
H23 H 0.3174 0.3309 -0.0537 0.031 Uiso 0.5 1 calc PR
Ti1 Ti 0.34305(3) 0.20210(7) 0.14222(4) 0.0222(2) Uani 1 1 d .
Ti2 Ti 0.35760(3) 0.39667(6) 0.07085(4) 0.0224(2) Uani 1 1 d .
Ti3 Ti 0.37247(3) 0.17529(7) 0.02498(4) 0.0225(2) Uani 1 1 d .

loop_
_atom_site_aniso_label
_atom_site_aniso_U_11
_atom_site_aniso_U_22
_atom_site_aniso_U_33
_atom_site_aniso_U_23
_atom_site_aniso_U_13
_atom_site_aniso_U_12
C11 0.041(3) 0.037(3) 0.017(2) 0.0024(19) 0.0038(19) 0.001(2)
C12 0.032(2) 0.036(3) 0.021(2) 0.0083(19) 0.0053(18) 0.004(2)
C13 0.034(2) 0.032(2) 0.018(2) 0.0075(18) 0.0077(18) -0.002(2)
C14 0.034(2) 0.035(3) 0.022(2) 0.0070(19) 0.0087(19) 0.002(2)
C15 0.040(3) 0.042(3) 0.021(2) 0.000(2) 0.0108(19) 0.005(2)
C16 0.051(3) 0.054(4) 0.034(3) -0.003(3) -0.012(2) -0.010(3)
C17 0.039(3) 0.048(3) 0.037(3) 0.008(2) 0.001(2) 0.009(2)
C18 0.045(3) 0.034(3) 0.033(3) 0.007(2) 0.009(2) -0.003(2)
C19 0.033(3) 0.063(4) 0.055(4) 0.014(3) 0.023(3) 0.008(3)
C20 0.075(4) 0.050(3) 0.034(3) -0.007(2) 0.025(3) 0.013(3)
C21 0.055(3) 0.025(2) 0.032(3) -0.005(2) 0.012(2) -0.010(2)
C22 0.025(2) 0.023(2) 0.047(3) -0.002(2) 0.004(2) -0.0083(19)
C23 0.040(3) 0.024(2) 0.036(3) -0.0010(19) 0.012(2) -0.014(2)
C24 0.030(2) 0.018(2) 0.045(3) 0.003(2) 0.001(2) -0.0044(19)
C25 0.037(3) 0.019(2) 0.056(3) -0.008(2) 0.019(2) -0.007(2)
C26 0.119(6) 0.060(4) 0.034(3) -0.012(3) 0.015(4) -0.037(4)
C27 0.027(3) 0.052(4) 0.083(5) 0.011(3) -0.005(3) -0.011(3)
C28 0.092(5) 0.041(3) 0.057(4) -0.010(3) 0.046(4) -0.026(3)
C29 0.051(4) 0.036(3) 0.080(5) 0.012(3) -0.017(3) -0.004(3)
C30 0.071(4) 0.038(3) 0.134(7) -0.023(4) 0.066(5) -0.008(3)
C31 0.025(2) 0.030(2) 0.028(2) -0.0073(18) 0.0112(18) 0.0016(19)
C32 0.028(2) 0.029(2) 0.046(3) -0.013(2) 0.016(2) 0.0016(19)
C33 0.029(2) 0.043(3) 0.030(3) -0.015(2) 0.010(2) -0.002(2)
C34 0.028(2) 0.044(3) 0.027(2) -0.010(2) 0.0128(19) 0.009(2)
C35 0.022(2) 0.035(3) 0.032(2) -0.006(2) 0.0133(19) 0.0012(19)
C36 0.038(3) 0.045(3) 0.034(3) -0.001(2) 0.009(2) 0.017(2)
C37 0.059(4) 0.029(3) 0.072(4) -0.010(3) 0.034(3) -0.004(3)
C38 0.035(3) 0.078(4) 0.046(3) -0.033(3) 0.007(2) -0.010(3)
C39 0.053(3) 0.068(4) 0.037(3) 0.011(3) 0.028(3) 0.012(3)
C40 0.029(3) 0.042(3) 0.063(4) -0.009(3) 0.018(2) -0.006(2)
La1 0.0239(2) 0.0393(3) 0.0363(2) 0.00193(17) 0.00247(16) 0.00031(17)
N1 0.0190(16) 0.028(2) 0.0234(18) -0.0011(15) 0.0011(14) -0.0001(15)
N12 0.0199(17) 0.029(2) 0.0228(18) -0.0016(15) 0.0066(14) 0.0027(15)
N13 0.0232(18) 0.0261(19) 0.0242(18) 0.0010(15) 0.0104(15) 0.0005(15)
N23 0.0237(18) 0.030(2) 0.0207(18) -0.0014(15) 0.0023(14) -0.0025(15)
Ti1 0.0240(4) 0.0240(4) 0.0187(4) 0.0017(3) 0.0061(3) 0.0005(3)
Ti2 0.0223(4) 0.0198(4) 0.0252(4) -0.0016(3) 0.0067(3) -0.0019(3)
Ti3 0.0217(4) 0.0247(4) 0.0227(4) -0.0033(3) 0.0088(3) 0.0007(3)

loop_
_atom_type_symbol
_atom_type_description
_atom_type_scat_dispersion_real
_atom_type_scat_dispersion_imag
_atom_type_scat_source
C C 0.0033 0.0016 'International Tables Vol C Tables 4.2.6.8 and 6.1.1.4'
H H 0 0 'International Tables Vol C Tables 4.2.6.8 and 6.1.1.4'
La La -0.2871 2.4523 'International Tables Vol C Tables 4.2.6.8 and 6.1.1.4'
N N 0.0061 0.0033 'International Tables Vol C Tables 4.2.6.8 and 6.1.1.4'
Ti Ti 0.2776 0.4457 'International Tables Vol C Tables 4.2.6.8 and 6.1.1.4'

loop_
_exptl_crystal_face_index_h
_exptl_crystal_face_index_k
_exptl_crystal_face_index_l
_exptl_crystal_face_perp_dist
-1 1 -6 0.062
9 -6 1 0.076
1 -1 4 0.052
-3 2 1 0.098
15 1 -3 0.08
-15 -2 3 0.088

loop_
_geom_angle_atom_site_label_1
_geom_angle_atom_site_label_2
_geom_angle_atom_site_label_3
_geom_angle
_geom_angle_site_symmetry_1
_geom_angle_site_symmetry_3
C15 C11 C12 107.5(4) . .
C15 C11 C16 126.3(5) . .
C12 C11 C16 126.1(5) . .
C15 C11 Ti1 72.4(3) . .
C12 C11 Ti1 72.6(2) . .
C16 C11 Ti1 122.3(3) . .
C13 C12 C11 107.8(4) . .
C13 C12 C17 125.6(4) . .
C11 C12 C17 126.6(4) . .
C13 C12 Ti1 73.1(2) . .
C11 C12 Ti1 72.8(2) . .
C17 C12 Ti1 122.4(3) . .
C14 C13 C12 108.3(4) . .
C14 C13 C18 127.1(4) . .
C12 C13 C18 124.5(4) . .
C14 C13 Ti1 72.6(2) . .
C12 C13 Ti1 72.5(2) . .
C18 C13 Ti1 123.1(3) . .
C13 C14 C15 108.1(4) . .
C13 C14 C19 127.0(5) . .
C15 C14 C19 124.9(5) . .
C13 C14 Ti1 73.2(2) . .
C15 C14 Ti1 72.6(3) . .
C19 C14 Ti1 120.6(3) . .
C14 C15 C11 108.3(4) . .
C14 C15 C20 125.3(5) . .
C11 C15 C20 126.4(5) . .
C14 C15 Ti1 73.0(2) . .
C11 C15 Ti1 73.0(2) . .
C20 C15 Ti1 122.7(3) . .
C22 C21 C25 108.6(4) . .
C22 C21 C26 125.0(5) . .
C25 C21 C26 126.3(5) . .
C22 C21 Ti2 72.8(3) . .
C25 C21 Ti2 73.3(3) . .
C26 C21 Ti2 123.8(4) . .
C21 C22 C23 107.5(4) . .
C21 C22 C27 125.7(5) . .
C23 C22 C27 126.7(5) . .
C21 C22 Ti2 73.2(3) . .
C23 C22 Ti2 72.6(2) . .
C27 C22 Ti2 121.3(3) . .
C22 C23 C24 107.8(4) . .
C22 C23 C28 127.7(5) . .
C24 C23 C28 124.4(5) . .
C22 C23 Ti2 73.3(3) . .
C24 C23 Ti2 72.9(3) . .
C28 C23 Ti2 121.6(3) . .
C25 C24 C23 108.5(4) . .
C25 C24 C29 125.8(5) . .
C23 C24 C29 125.7(5) . .
C25 C24 Ti2 74.0(3) . .
C23 C24 Ti2 72.7(3) . .
C29 C24 Ti2 119.8(3) . .
C24 C25 C21 107.6(4) . .
C24 C25 C30 126.1(5) . .
C21 C25 C30 126.3(5) . .
C24 C25 Ti2 72.4(3) . .
C21 C25 Ti2 72.6(3) . .
C30 C25 Ti2 121.5(3) . .
C35 C31 C32 108.1(4) . .
C35 C31 C36 124.4(4) . .
C32 C31 C36 127.4(4) . .
C35 C31 Ti3 72.7(2) . .
C32 C31 Ti3 72.9(2) . .
C36 C31 Ti3 121.9(3) . .
C33 C32 C31 107.6(4) . .
C33 C32 C37 125.9(5) . .
C31 C32 C37 126.5(5) . .
C33 C32 Ti3 72.9(3) . .
C31 C32 Ti3 72.6(2) . .
C37 C32 Ti3 121.9(3) . .
C34 C33 C32 108.5(4) . .
C34 C33 C38 125.7(5) . .
C32 C33 C38 125.8(5) . .
C34 C33 Ti3 73.3(3) . .
C32 C33 Ti3 72.7(2) . .
C38 C33 Ti3 121.6(3) . .
C33 C34 C35 107.8(4) . .
C33 C34 C39 125.9(5) . .
C35 C34 C39 126.2(5) . .
C33 C34 Ti3 72.7(3) . .
C35 C34 Ti3 72.0(2) . .
C39 C34 Ti3 123.6(3) . .
C31 C35 C34 108.0(4) . .
C31 C35 C40 125.7(4) . .
C34 C35 C40 126.2(5) . .
C31 C35 Ti3 73.1(2) . .
C34 C35 Ti3 73.5(2) . .
C40 C35 Ti3 122.0(3) . .
N12 La1 N12 180.0(2) 7 .
N12 La1 N23 68.28(11) 7 7
N12 La1 N23 111.72(11) . 7
N12 La1 N23 111.72(11) 7 .
N12 La1 N23 68.28(11) . .
N23 La1 N23 180.0(2) 7 .
N12 La1 N13 111.53(11) 7 .
N12 La1 N13 68.47(11) . .
N23 La1 N13 111.68(11) 7 .
N23 La1 N13 68.32(11) . .
N12 La1 N13 68.47(11) 7 7
N12 La1 N13 111.53(11) . 7
N23 La1 N13 68.32(11) 7 7
N23 La1 N13 111.68(11) . 7
N13 La1 N13 180.00(12) . 7
N12 La1 Ti1 34.44(8) 7 7
N12 La1 Ti1 145.56(8) . 7
N23 La1 Ti1 68.73(8) 7 7
N23 La1 Ti1 111.27(8) . 7
N13 La1 Ti1 145.26(8) . 7
N13 La1 Ti1 34.74(8) 7 7
N12 La1 Ti1 145.56(8) 7 .
N12 La1 Ti1 34.44(8) . .
N23 La1 Ti1 111.27(8) 7 .
N23 La1 Ti1 68.73(8) . .
N13 La1 Ti1 34.74(8) . .
N13 La1 Ti1 145.26(8) 7 .
Ti1 La1 Ti1 180.00(4) 7 .
N12 La1 Ti2 34.20(8) 7 7
N12 La1 Ti2 145.80(8) . 7
N23 La1 Ti2 34.81(8) 7 7
N23 La1 Ti2 145.19(8) . 7
N13 La1 Ti2 111.10(8) . 7
N13 La1 Ti2 68.90(8) 7 7
Ti1 La1 Ti2 48.36(2) 7 7
Ti1 La1 Ti2 131.64(2) . 7
N12 La1 Ti2 145.80(8) 7 .
N12 La1 Ti2 34.20(8) . .
N23 La1 Ti2 145.19(8) 7 .
N23 La1 Ti2 34.81(8) . .
N13 La1 Ti2 68.90(8) . .
N13 La1 Ti2 111.10(8) 7 .
Ti1 La1 Ti2 131.64(2) 7 .
Ti1 La1 Ti2 48.36(2) . .
Ti2 La1 Ti2 180.00(3) 7 .
N12 La1 Ti3 68.58(8) 7 7
N12 La1 Ti3 111.42(8) . 7
N23 La1 Ti3 34.27(8) 7 7
N23 La1 Ti3 145.73(8) . 7
N13 La1 Ti3 145.30(7) . 7
N13 La1 Ti3 34.70(7) 7 7
Ti1 La1 Ti3 48.55(2) 7 7
Ti1 La1 Ti3 131.45(2) . 7
Ti2 La1 Ti3 48.49(2) 7 7
Ti2 La1 Ti3 131.51(2) . 7
N12 La1 Ti3 111.42(8) 7 .
N12 La1 Ti3 68.58(8) . .
N23 La1 Ti3 145.73(8) 7 .
N23 La1 Ti3 34.27(8) . .
N13 La1 Ti3 34.70(7) . .
N13 La1 Ti3 145.30(7) 7 .
Ti1 La1 Ti3 131.45(2) 7 .
Ti1 La1 Ti3 48.55(2) . .
Ti2 La1 Ti3 131.51(2) 7 .
Ti2 La1 Ti3 48.49(2) . .
Ti3 La1 Ti3 180.000(7) 7 .
Ti2 N1 Ti3 92.69(15) . .
Ti2 N1 Ti1 91.92(15) . .
Ti3 N1 Ti1 92.60(15) . .
Ti2 N12 Ti1 92.33(15) . .
Ti2 N12 La1 97.04(13) . .
Ti1 N12 La1 96.65(14) . .
Ti1 N13 Ti3 91.79(15) . .
Ti1 N13 La1 95.68(14) . .
Ti3 N13 La1 96.15(13) . .
Ti3 N23 Ti2 92.11(15) . .
Ti3 N23 La1 96.66(14) . .
Ti2 N23 La1 95.73(14) . .
N12 Ti1 N1 87.67(15) . .
N12 Ti1 N13 97.30(15) . .
N1 Ti1 N13 87.83(15) . .
N12 Ti1 C15 92.06(15) . .
N1 Ti1 C15 128.63(16) . .
N13 Ti1 C15 142.78(16) . .
N12 Ti1 C12 149.04(15) . .
N1 Ti1 C12 106.98(15) . .
N13 Ti1 C12 110.09(16) . .
C15 Ti1 C12 57.37(16) . .
N12 Ti1 C14 101.15(15) . .
N1 Ti1 C14 160.08(15) . .
N13 Ti1 C14 108.43(16) . .
C15 Ti1 C14 34.36(16) . .
C12 Ti1 C14 57.24(15) . .
N12 Ti1 C11 116.49(16) . .
N1 Ti1 C11 102.78(16) . .
N13 Ti1 C11 144.67(16) . .
C15 Ti1 C11 34.55(16) . .
C12 Ti1 C11 34.61(16) . .
C14 Ti1 C11 57.30(16) . .
N12 Ti1 C13 134.25(15) . .
N1 Ti1 C13 137.50(15) . .
N13 Ti1 C13 92.28(15) . .
C15 Ti1 C13 57.01(16) . .
C12 Ti1 C13 34.42(15) . .
C14 Ti1 C13 34.22(16) . .
C11 Ti1 C13 57.22(16) . .
N12 Ti1 Ti2 43.73(10) . .
N1 Ti1 Ti2 43.97(10) . .
N13 Ti1 Ti2 92.23(11) . .
C15 Ti1 Ti2 118.35(12) . .
C12 Ti1 Ti2 143.89(12) . .
C14 Ti1 Ti2 142.32(12) . .
C11 Ti1 Ti2 118.88(12) . .
C13 Ti1 Ti2 175.33(11) . .
N12 Ti1 Ti3 91.55(10) . .
N1 Ti1 Ti3 43.63(10) . .
N13 Ti1 Ti3 44.26(10) . .
C15 Ti1 Ti3 171.28(12) . .
C12 Ti1 Ti3 118.03(11) . .
C14 Ti1 Ti3 151.68(12) . .
C11 Ti1 Ti3 137.29(12) . .
C13 Ti1 Ti3 124.31(11) . .
Ti2 Ti1 Ti3 60.15(3) . .
N12 Ti1 La1 48.91(10) . .
N1 Ti1 La1 95.45(10) . .
N13 Ti1 La1 49.58(10) . .
C15 Ti1 La1 121.92(12) . .
C12 Ti1 La1 149.71(12) . .
C14 Ti1 La1 103.83(11) . .
C11 Ti1 La1 156.45(12) . .
C13 Ti1 La1 116.46(11) . .
Ti2 Ti1 La1 65.92(2) . .
Ti3 Ti1 La1 66.08(3) . .
N12 Ti2 N1 88.02(15) . .
N12 Ti2 N23 97.01(15) . .
N1 Ti2 N23 87.34(15) . .
N12 Ti2 C23 146.66(16) . .
N1 Ti2 C23 123.81(16) . .
N23 Ti2 C23 94.40(16) . .
N12 Ti2 C24 112.76(16) . .
N1 Ti2 C24 157.75(16) . .
N23 Ti2 C24 97.43(16) . .
C23 Ti2 C24 34.40(17) . .
N12 Ti2 C22 139.13(16) . .
N1 Ti2 C22 102.45(16) . .
N23 Ti2 C22 122.55(16) . .
C23 Ti2 C22 34.13(16) . .
C24 Ti2 C22 56.78(16) . .
N12 Ti2 C21 105.46(16) . .
N1 Ti2 C21 112.13(17) . .
N23 Ti2 C21 150.37(16) . .
C23 Ti2 C21 56.40(16) . .
C24 Ti2 C21 56.24(16) . .
C22 Ti2 C21 33.98(17) . .
N12 Ti2 C25 92.28(16) . .
N1 Ti2 C25 144.32(17) . .
N23 Ti2 C25 127.90(17) . .
C23 Ti2 C25 56.57(16) . .
C24 Ti2 C25 33.64(17) . .
C22 Ti2 C25 56.70(16) . .
C21 Ti2 C25 34.06(17) . .
N12 Ti2 Ti1 43.94(11) . .
N1 Ti2 Ti1 44.11(11) . .
N23 Ti2 Ti1 91.69(11) . .
C23 Ti2 Ti1 166.21(12) . .
C24 Ti2 Ti1 156.16(13) . .
C22 Ti2 Ti1 133.68(12) . .
C21 Ti2 Ti1 117.89(12) . .
C25 Ti2 Ti1 127.23(13) . .
N12 Ti2 Ti3 91.75(11) . .
N1 Ti2 Ti3 43.66(10) . .
N23 Ti2 Ti3 43.73(11) . .
C23 Ti2 Ti3 117.55(12) . .
C24 Ti2 Ti3 137.75(13) . .
C22 Ti2 Ti3 123.04(12) . .
C21 Ti2 Ti3 150.63(13) . .
C25 Ti2 Ti3 171.21(13) . .
Ti1 Ti2 Ti3 60.21(3) . .
N12 Ti2 La1 48.76(10) . .
N1 Ti2 La1 95.38(10) . .
N23 Ti2 La1 49.46(10) . .
C23 Ti2 La1 127.09(12) . .
C24 Ti2 La1 104.25(11) . .
C22 Ti2 La1 160.33(12) . .
C21 Ti2 La1 142.62(13) . .
C25 Ti2 La1 111.39(12) . .
Ti1 Ti2 La1 65.72(3) . .
Ti3 Ti2 La1 66.02(2) . .
N1 Ti3 N23 87.76(15) . .
N1 Ti3 N13 87.65(15) . .
N23 Ti3 N13 97.14(15) . .
N1 Ti3 C35 104.00(15) . .
N23 Ti3 C35 111.69(16) . .
N13 Ti3 C35 149.04(16) . .
N1 Ti3 C31 101.96(15) . .
N23 Ti3 C31 145.78(15) . .
N13 Ti3 C31 115.78(15) . .
C35 Ti3 C31 34.22(16) . .
N1 Ti3 C32 129.31(16) . .
N23 Ti3 C32 141.94(16) . .
N13 Ti3 C32 93.21(15) . .
C35 Ti3 C32 57.11(16) . .
C31 Ti3 C32 34.44(15) . .
N1 Ti3 C33 158.65(15) . .
N23 Ti3 C33 107.65(16) . .
N13 Ti3 C33 104.46(16) . .
C35 Ti3 C33 57.02(15) . .
C31 Ti3 C33 57.04(15) . .
C32 Ti3 C33 34.37(17) . .
N1 Ti3 C34 133.92(16) . .
N23 Ti3 C34 92.67(16) . .
N13 Ti3 C34 137.71(16) . .
C35 Ti3 C34 34.56(15) . .
C31 Ti3 C34 57.01(15) . .
C32 Ti3 C34 56.91(17) . .
C33 Ti3 C34 33.97(17) . .
N1 Ti3 Ti2 43.65(10) . .
N23 Ti3 Ti2 44.16(11) . .
N13 Ti3 Ti2 91.57(11) . .
C35 Ti3 Ti2 116.79(11) . .
C31 Ti3 Ti2 136.98(11) . .
C32 Ti3 Ti2 171.31(12) . .
C33 Ti3 Ti2 149.94(13) . .
C34 Ti3 Ti2 122.48(12) . .
N1 Ti3 Ti1 43.76(11) . .
N23 Ti3 Ti1 91.53(11) . .
N13 Ti3 Ti1 43.95(10) . .
C35 Ti3 Ti1 140.90(11) . .
C31 Ti3 Ti1 118.24(11) . .
C32 Ti3 Ti1 120.23(12) . .
C33 Ti3 Ti1 145.95(13) . .
C34 Ti3 Ti1 175.11(12) . .
Ti2 Ti3 Ti1 59.64(3) . .
N1 Ti3 La1 94.93(11) . .
N23 Ti3 La1 49.07(10) . .
N13 Ti3 La1 49.15(10) . .
C35 Ti3 La1 152.85(11) . .
C31 Ti3 La1 157.15(11) . .
C32 Ti3 La1 122.93(11) . .
C33 Ti3 La1 106.30(11) . .
C34 Ti3 La1 119.42(11) . .
Ti2 Ti3 La1 65.49(2) . .
Ti1 Ti3 La1 65.36(3) . .

loop_
_geom_bond_atom_site_label_1
_geom_bond_atom_site_label_2
_geom_bond_distance
_geom_bond_site_symmetry_2
C11 C15 1.437(7) .
C11 C12 1.441(7) .
C11 C16 1.506(7) .
C11 Ti1 2.423(4) .
C12 C13 1.435(7) .
C12 C17 1.501(7) .
C12 Ti1 2.421(4) .
C13 C14 1.427(7) .
C13 C18 1.509(7) .
C13 Ti1 2.429(4) .
C14 C15 1.429(7) .
C14 C19 1.514(7) .
C14 Ti1 2.421(4) .
C15 C20 1.515(7) .
C15 Ti1 2.415(5) .
C21 C22 1.417(7) .
C21 C25 1.424(7) .
C21 C26 1.508(7) .
C21 Ti2 2.427(5) .
C22 C23 1.418(7) .
C22 C27 1.519(7) .
C22 Ti2 2.421(4) .
C23 C24 1.428(7) .
C23 C28 1.518(7) .
C23 Ti2 2.413(4) .
C24 C25 1.404(7) .
C24 C29 1.523(7) .
C24 Ti2 2.415(4) .
C25 C30 1.520(7) .
C25 Ti2 2.435(5) .
C31 C35 1.421(7) .
C31 C32 1.432(6) .
C31 C36 1.504(6) .
C31 Ti3 2.417(4) .
C32 C33 1.431(7) .
C32 C37 1.506(7) .
C32 Ti3 2.421(4) .
C33 C34 1.418(7) .
C33 C38 1.509(7) .
C33 Ti3 2.423(4) .
C34 C35 1.439(6) .
C34 C39 1.512(7) .
C34 Ti3 2.431(4) .
C35 C40 1.505(7) .
C35 Ti3 2.412(4) .
La1 N12 2.587(3) 7
La1 N12 2.587(3) .
La1 N23 2.608(4) 7
La1 N23 2.608(4) .
La1 N13 2.608(3) .
La1 N13 2.608(3) 7
La1 Ti1 3.4093(12) 7
La1 Ti1 3.4093(12) .
La1 Ti2 3.4145(10) 7
La1 Ti2 3.4145(10) .
La1 Ti3 3.4286(10) 7
La1 Ti3 3.4286(10) .
N1 Ti2 1.942(4) .
N1 Ti3 1.942(4) .
N1 Ti1 1.947(4) .
N12 Ti2 1.934(3) .
N12 Ti1 1.941(4) .
N13 Ti1 1.952(4) .
N13 Ti3 1.963(3) .
N23 Ti3 1.944(4) .
N23 Ti2 1.959(4) .
Ti1 Ti2 2.7952(11) .
Ti1 Ti3 2.8115(12) .
Ti2 Ti3 2.8099(11) .
